data_7017016
loop_
_publ_author_name
'Tong, Lok H.'
'Pengo, Paolo'
'Clegg, William'
'Lowe, John P.'
'Raithby, Paul R.'
'Sanders, Jeremy K. M.'
'Pascu, Sofia I.'

_publ_section_title
;
 Complexes of aryl-substituted porphyrins and naphthalenediimide (NDI):
 investigations by synchrotron X-ray diffraction and NMR spectroscopy.
;
_journal_issue 41
_journal_name_full 'Dalton transactions (Cambridge, England : 2003)'
_journal_page_first 10833
_journal_page_last 10842
_journal_paper_doi 10.1039/c1dt10880h
_journal_volume 40
_journal_year 2011
_chemical_compound_source
;
?
;
_chemical_formula_moiety ' C66 H84 N4 O2 Zn, C26 H30 N2 O4 '
_chemical_formula_sum 'C92 H114 N6 O6 Zn'
_chemical_formula_weight 1465.28
_space_group_IT_number 2
_symmetry_cell_setting triclinic
_symmetry_space_group_name_Hall '-P 1'
_symmetry_space_group_name_H-M 'P -1'
_atom_sites_solution_hydrogens geom
_atom_sites_solution_primary direct
_audit_creation_date 04-07-12
_audit_creation_method CRYSTALS_ver_12.20
_cell_angle_alpha 88.83(2)
_cell_angle_beta 86.38(3)
_cell_angle_gamma 87.52(3)
_cell_formula_units_Z 1
_cell_length_a 9.207(1)
_cell_length_b 12.543(1)
_cell_length_c 17.287(1)
_cell_measurement_reflns_used 11416
_cell_measurement_temperature 150
_cell_measurement_theta_max 21
_cell_measurement_theta_min 0
_cell_volume 1990.2(3)
_computing_cell_refinement 'Bruker SAINT'
_computing_data_collection 'Bruker APEX2'
_computing_data_reduction 'Bruker SAINT'
_computing_molecular_graphics 'CAMERON (Watkin et al., 1996)'
_computing_publication_material 'CRYSTALS (Betteridge et al., 2003)'
_computing_structure_refinement 'CRYSTALS (Betteridge et al., 2003)'
_computing_structure_solution Sir2000
_diffrn_ambient_temperature 150
_diffrn_measured_fraction_theta_full 0.977
_diffrn_measured_fraction_theta_max 0.977
_diffrn_measurement_device_type 'Bruker SMART APEX2 CCD'
_diffrn_measurement_method 'fine-slice \w scans'
_diffrn_radiation_monochromator 'silicon 111'
_diffrn_radiation_source 'Daresbury SRS station 9.8'
_diffrn_radiation_type synchrotron
_diffrn_radiation_wavelength 0.67750
_diffrn_reflns_av_R_equivalents 0.07
_diffrn_reflns_limit_h_max 9
_diffrn_reflns_limit_h_min -9
_diffrn_reflns_limit_k_max 13
_diffrn_reflns_limit_k_min -13
_diffrn_reflns_limit_l_max 18
_diffrn_reflns_limit_l_min -18
_diffrn_reflns_number 11416
_diffrn_reflns_theta_full 20.863
_diffrn_reflns_theta_max 20.863
_diffrn_reflns_theta_min 1.125
_diffrn_standards_decay_% 5
_diffrn_standards_number 0
_exptl_absorpt_coefficient_mu 0.367
_exptl_absorpt_correction_T_max 1.00
_exptl_absorpt_correction_T_min 1.00
_exptl_absorpt_correction_type multi-scan
_exptl_absorpt_process_details
;

Correction applied by SADABS - note that the transmission factors are
not real since they include corrections for beam decay and possibly
crystal decay (the two cannot be distinguished).
The numbers listed in the CIF are those calculated by CRYSTALS.
;
_exptl_crystal_colour ' red '
_exptl_crystal_density_diffrn 1.223
_exptl_crystal_description ' needle '
_exptl_crystal_F_000 786
_exptl_crystal_size_max 0.03
_exptl_crystal_size_mid 0.01
_exptl_crystal_size_min 0.01
_refine_diff_density_max 0.46
_refine_diff_density_min -0.42
_refine_ls_extinction_method None
_refine_ls_goodness_of_fit_ref 1.1401
_refine_ls_hydrogen_treatment noref
_refine_ls_matrix_type full
_refine_ls_number_parameters 475
_refine_ls_number_reflns 3440
_refine_ls_number_restraints 0
_refine_ls_R_factor_all 0.0479
_refine_ls_R_factor_gt 0.0348
_refine_ls_shift/su_max 0.000144
_refine_ls_structure_factor_coef F
_refine_ls_weighting_details
;
Method, part 1, Chebychev polynomial, (Watkin, 1994, Prince, 1982)
[weight] = 1.0/[A~0~*T~0~(x)+A~1~*T~1~(x) ... +A~n-1~]*T~n-1~(x)]
where A~i~ are the Chebychev coefficients listed below and x= Fcalc/Fmax
Method = Robust Weighting (Prince, 1982)
W = [weight] * [1-(deltaF/6*sigmaF)^2^]^2^
A~i~ are:
1.66 -0.874 1.18
;
_refine_ls_weighting_scheme calc
_refine_ls_wR_factor_all 0.0429
_refine_ls_wR_factor_gt 0.0396
_refine_ls_wR_factor_ref 0.0396
_reflns_limit_h_max 9
_reflns_limit_h_min -9
_reflns_limit_k_max 13
_reflns_limit_k_min -13
_reflns_limit_l_max 18
_reflns_limit_l_min 0
_reflns_number_gt 3440
_reflns_number_total 4720
_reflns_threshold_expression I>3.00u(I)
_cod_data_source_file c1dt10880h.txt
_cod_data_source_block cam184
_cod_depositor_comments
;
The following automatic conversions were performed:

'_symmetry_cell_setting' value 'Triclinic' changed to 'triclinic'
according to /home/saulius/struct/CIF-dictionaries/cif_core.dic
dictionary named 'cif_core.dic' version 2.4.1 from 2010-06-29.

Automatic conversion script
Id: cif_fix_values 1715 2011-07-08 13:25:40Z adriana 
;
_cod_original_sg_symbol_H-M 'P -1 '
_cod_original_formula_sum ' C92 H114 N6 O6 Zn '
_cod_database_code 7017016

loop_
_symmetry_equiv_pos_as_xyz
x,y,z
-x,-y,-z

loop_
_atom_site_label
_atom_site_type_symbol
_atom_site_fract_x
_atom_site_fract_y
_atom_site_fract_z
_atom_site_U_iso_or_equiv
_atom_site_occupancy
_atom_site_adp_type
_atom_site_refinement_flags_posn
Zn1 Zn 0.5000 0.5000 0.0000 0.0283 1.0000 Uani S
O1 O 0.1451(2) -0.00114(15) 0.26418(11) 0.0453 1.0000 Uani .
O2 O 0.2872(2) 0.70387(18) 0.09535(11) 0.0531 1.0000 Uani .
O3 O 0.1467(2) 0.39500(16) 0.21512(11) 0.0512 1.0000 Uani .
N1 N 0.5447(2) 0.41907(16) 0.10138(11) 0.0280 1.0000 Uani .
N2 N 0.3714(2) 0.37682(16) -0.02264(11) 0.0278 1.0000 Uani .
N3 N 0.2215(2) 0.54737(18) 0.15345(12) 0.0372 1.0000 Uani .
C1 C 0.6356(3) 0.4555(2) 0.15381(14) 0.0289 1.0000 Uani .
C2 C 0.6485(3) 0.3806(2) 0.21786(14) 0.0314 1.0000 Uani .
C3 C 0.5629(3) 0.2974(2) 0.20443(14) 0.0312 1.0000 Uani .
C4 C 0.4998(3) 0.3215(2) 0.12943(14) 0.0288 1.0000 Uani .
C5 C 0.4084(3) 0.2567(2) 0.08983(14) 0.0289 1.0000 Uani .
C6 C 0.3464(3) 0.2839(2) 0.01912(14) 0.0292 1.0000 Uani .
C7 C 0.2479(3) 0.2192(2) -0.02291(14) 0.0316 1.0000 Uani .
C8 C 0.2193(3) 0.27496(19) -0.08914(14) 0.0292 1.0000 Uani .
C9 C 0.2965(3) 0.3727(2) -0.08861(14) 0.0288 1.0000 Uani .
C10 C 0.2932(3) 0.4495(2) -0.14717(14) 0.0295 1.0000 Uani .
C11 C 0.3835(3) 0.1468(2) 0.12271(15) 0.0323 1.0000 Uani .
C12 C 0.4752(3) 0.0617(2) 0.09645(15) 0.0380 1.0000 Uani .
C13 C 0.4515(3) -0.0412(2) 0.12455(17) 0.0448 1.0000 Uani .
C14 C 0.3401(3) -0.0597(2) 0.17997(17) 0.0441 1.0000 Uani .
C15 C 0.2506(3) 0.0257(2) 0.20767(15) 0.0358 1.0000 Uani .
C16 C 0.2706(3) 0.12820(19) 0.17843(14) 0.0304 1.0000 Uani .
C17 C 0.0492(3) 0.0821(2) 0.29483(17) 0.0478 1.0000 Uani .
C18 C -0.0710(3) 0.1128(2) 0.24429(19) 0.0479 1.0000 Uani .
C19 C -0.0981(3) 0.0681(2) 0.17946(19) 0.0518 1.0000 Uani .
C20 C 0.5393(3) 0.2050(2) 0.25997(15) 0.0399 1.0000 Uani .
C21 C 0.1804(3) 0.1150(2) -0.00009(15) 0.0383 1.0000 Uani .
C22 C 0.7408(3) 0.3975(2) 0.28530(15) 0.0334 1.0000 Uani .
C23 C 0.6732(3) 0.4758(2) 0.34606(15) 0.0350 1.0000 Uani .
C24 C 0.7802(3) 0.5005(2) 0.40667(15) 0.0353 1.0000 Uani .
C25 C 0.7144(3) 0.5670(2) 0.47364(15) 0.0371 1.0000 Uani .
C26 C 0.8214(3) 0.5859(2) 0.53494(16) 0.0416 1.0000 Uani .
C27 C 0.7573(4) 0.6502(2) 0.60306(17) 0.0509 1.0000 Uani .
C28 C 0.1356(3) 0.2439(2) -0.15657(15) 0.0319 1.0000 Uani .
C29 C 0.2363(3) 0.1973(2) -0.22287(15) 0.0347 1.0000 Uani .
C30 C 0.1650(3) 0.1845(2) -0.29850(15) 0.0352 1.0000 Uani .
C31 C 0.2679(3) 0.1345(2) -0.36181(15) 0.0384 1.0000 Uani .
C32 C 0.2021(3) 0.1234(2) -0.43938(15) 0.0387 1.0000 Uani .
C33 C 0.3113(3) 0.0800(2) -0.50223(17) 0.0477 1.0000 Uani .
C34 C -0.0298(3) 0.3448(2) 0.09408(15) 0.0375 1.0000 Uani .
C35 C 0.0508(3) 0.4349(2) 0.09299(14) 0.0325 1.0000 Uani .
C36 C 0.0449(3) 0.5091(2) 0.03070(14) 0.0295 1.0000 Uani .
C37 C 0.1261(3) 0.6026(2) 0.02839(15) 0.0328 1.0000 Uani .
C38 C 0.2182(3) 0.6231(2) 0.09331(16) 0.0378 1.0000 Uani .
C39 C 0.1417(3) 0.4546(2) 0.15873(16) 0.0384 1.0000 Uani .
C40 C 0.1190(3) 0.6737(2) -0.03328(16) 0.0382 1.0000 Uani .
C41 C 0.3080(3) 0.5711(2) 0.22004(16) 0.0422 1.0000 Uani .
C42 C 0.2155(3) 0.6361(2) 0.28038(15) 0.0377 1.0000 Uani .
C43 C 0.3032(3) 0.6703(2) 0.34681(15) 0.0378 1.0000 Uani .
C44 C 0.2084(3) 0.7321(2) 0.40756(15) 0.0368 1.0000 Uani .
C45 C 0.2879(3) 0.7662(2) 0.47646(16) 0.0415 1.0000 Uani .
C46 C 0.1856(3) 0.8185(2) 0.53874(16) 0.0456 1.0000 Uani .
H101 H 0.2309 0.4343 -0.1906 0.0356 1.0000 Uiso .
H121 H 0.5577 0.0748 0.0575 0.0456 1.0000 Uiso .
H131 H 0.5155 -0.1023 0.1045 0.0539 1.0000 Uiso .
H141 H 0.3237 -0.1338 0.2001 0.0533 1.0000 Uiso .
H161 H 0.2042 0.1887 0.1973 0.0367 1.0000 Uiso .
H171 H 0.0056 0.0576 0.3462 0.0572 1.0000 Uiso .
H172 H 0.1072 0.1464 0.3019 0.0572 1.0000 Uiso .
H181 H -0.1379 0.1737 0.2617 0.0568 1.0000 Uiso .
H191 H -0.1823 0.0952 0.1499 0.0625 1.0000 Uiso .
H192 H -0.0345 0.0068 0.1594 0.0625 1.0000 Uiso .
H201 H 0.4729 0.1543 0.2377 0.0484 1.0000 Uiso .
H202 H 0.6350 0.1673 0.2687 0.0484 1.0000 Uiso .
H203 H 0.4944 0.2320 0.3104 0.0484 1.0000 Uiso .
H211 H 0.1188 0.0928 -0.0421 0.0467 1.0000 Uiso .
H212 H 0.2591 0.0590 0.0078 0.0467 1.0000 Uiso .
H213 H 0.1185 0.1240 0.0492 0.0467 1.0000 Uiso .
H221 H 0.8357 0.4255 0.2644 0.0403 1.0000 Uiso .
H222 H 0.7585 0.3269 0.3117 0.0403 1.0000 Uiso .
H231 H 0.6432 0.5439 0.3192 0.0424 1.0000 Uiso .
H232 H 0.5856 0.4437 0.3728 0.0424 1.0000 Uiso .
H241 H 0.8618 0.5402 0.3804 0.0428 1.0000 Uiso .
H242 H 0.8194 0.4313 0.4283 0.0428 1.0000 Uiso .
H251 H 0.6796 0.6377 0.4526 0.0450 1.0000 Uiso .
H252 H 0.6298 0.5290 0.4987 0.0450 1.0000 Uiso .
H261 H 0.9048 0.6250 0.5099 0.0506 1.0000 Uiso .
H262 H 0.8577 0.5150 0.5550 0.0506 1.0000 Uiso .
H271 H 0.8339 0.6592 0.6407 0.0617 1.0000 Uiso .
H272 H 0.7215 0.7219 0.5842 0.0617 1.0000 Uiso .
H273 H 0.6743 0.6118 0.6293 0.0617 1.0000 Uiso .
H281 H 0.0815 0.3086 -0.1764 0.0387 1.0000 Uiso .
H282 H 0.0647 0.1892 -0.1384 0.0387 1.0000 Uiso .
H291 H 0.3192 0.2457 -0.2328 0.0422 1.0000 Uiso .
H292 H 0.2744 0.1254 -0.2057 0.0422 1.0000 Uiso .
H301 H 0.1300 0.2565 -0.3172 0.0425 1.0000 Uiso .
H302 H 0.0801 0.1378 -0.2888 0.0425 1.0000 Uiso .
H311 H 0.3543 0.1801 -0.3699 0.0461 1.0000 Uiso .
H312 H 0.3003 0.0617 -0.3434 0.0461 1.0000 Uiso .
H321 H 0.1637 0.1952 -0.4566 0.0466 1.0000 Uiso .
H322 H 0.1201 0.0736 -0.4325 0.0466 1.0000 Uiso .
H331 H 0.2620 0.0744 -0.5518 0.0573 1.0000 Uiso .
H332 H 0.3936 0.1294 -0.5101 0.0573 1.0000 Uiso .
H333 H 0.3500 0.0078 -0.4860 0.0573 1.0000 Uiso .
H341 H -0.0247 0.2925 0.1383 0.0445 1.0000 Uiso .
H401 H 0.1778 0.7389 -0.0347 0.0455 1.0000 Uiso .
H411 H 0.3937 0.6128 0.2011 0.0510 1.0000 Uiso .
H412 H 0.3427 0.5025 0.2445 0.0510 1.0000 Uiso .
H421 H 0.1738 0.7014 0.2544 0.0453 1.0000 Uiso .
H422 H 0.1345 0.5916 0.3021 0.0453 1.0000 Uiso .
H431 H 0.3823 0.7167 0.3255 0.0455 1.0000 Uiso .
H432 H 0.3473 0.6052 0.3720 0.0455 1.0000 Uiso .
H441 H 0.1664 0.7977 0.3820 0.0442 1.0000 Uiso .
H442 H 0.1278 0.6859 0.4271 0.0442 1.0000 Uiso .
H451 H 0.3622 0.8184 0.4581 0.0501 1.0000 Uiso .
H452 H 0.3377 0.7019 0.4996 0.0501 1.0000 Uiso .
H461 H 0.2428 0.8395 0.5828 0.0549 1.0000 Uiso .
H462 H 0.1356 0.8833 0.5164 0.0549 1.0000 Uiso .
H463 H 0.1111 0.7668 0.5579 0.0549 1.0000 Uiso .

loop_
_atom_site_aniso_label
_atom_site_aniso_U_11
_atom_site_aniso_U_22
_atom_site_aniso_U_33
_atom_site_aniso_U_23
_atom_site_aniso_U_13
_atom_site_aniso_U_12
Zn1 0.0226(2) 0.0379(3) 0.0249(3) -0.00824(18) -0.00320(18) -0.00206(18)
O1 0.0484(12) 0.0404(11) 0.0467(12) 0.0031(9) 0.0022(10) -0.0056(9)
O2 0.0469(12) 0.0669(15) 0.0471(12) -0.0112(11) -0.0041(10) -0.0136(11)
O3 0.0679(14) 0.0533(13) 0.0330(11) -0.0041(10) -0.0159(10) 0.0098(10)
N1 0.0200(11) 0.0361(13) 0.0280(11) -0.0097(9) -0.0007(9) -0.0007(9)
N2 0.0237(11) 0.0345(13) 0.0256(11) -0.0067(10) -0.0027(9) -0.0003(9)
N3 0.0363(13) 0.0470(14) 0.0282(12) -0.0124(11) -0.0071(10) 0.0116(11)
C1 0.0237(13) 0.0371(15) 0.0264(13) -0.0105(12) -0.0043(11) 0.0033(11)
C2 0.0298(14) 0.0389(15) 0.0260(14) -0.0096(12) -0.0045(11) 0.0034(12)
C3 0.0257(13) 0.0391(15) 0.0287(14) -0.0098(12) -0.0004(11) 0.0018(12)
C4 0.0233(13) 0.0373(16) 0.0255(13) -0.0083(11) 0.0014(11) 0.0020(11)
C5 0.0244(13) 0.0353(15) 0.0266(14) -0.0095(12) 0.0036(11) 0.0019(11)
C6 0.0219(13) 0.0376(16) 0.0278(14) -0.0102(12) 0.0016(11) 0.0019(11)
C7 0.0252(14) 0.0376(15) 0.0318(15) -0.0113(12) 0.0005(11) -0.0001(11)
C8 0.0238(13) 0.0353(15) 0.0287(14) -0.0113(12) -0.0015(11) 0.0011(11)
C9 0.0195(12) 0.0394(15) 0.0278(14) -0.0133(12) -0.0033(11) 0.0029(11)
C10 0.0228(13) 0.0403(16) 0.0259(14) -0.0099(12) -0.0049(11) 0.0028(11)
C11 0.0309(14) 0.0363(16) 0.0306(14) -0.0086(12) -0.0084(12) 0.0011(12)
C12 0.0329(15) 0.0470(18) 0.0340(15) -0.0086(13) -0.0045(12) 0.0049(13)
C13 0.0490(18) 0.0432(18) 0.0426(17) -0.0105(14) -0.0119(15) 0.0113(14)
C14 0.0526(18) 0.0356(16) 0.0449(17) -0.0034(13) -0.0118(15) 0.0006(14)
C15 0.0362(15) 0.0391(17) 0.0327(15) -0.0035(12) -0.0033(13) -0.0046(13)
C16 0.0296(14) 0.0314(15) 0.0308(14) -0.0069(11) -0.0035(12) -0.0009(11)
C17 0.0558(19) 0.0470(18) 0.0402(17) -0.0077(14) 0.0119(15) -0.0148(15)
C18 0.0429(18) 0.0382(17) 0.061(2) -0.0054(15) 0.0127(16) -0.0027(14)
C19 0.0476(18) 0.0468(18) 0.062(2) 0.0025(16) -0.0040(16) -0.0116(14)
C20 0.0417(16) 0.0478(17) 0.0315(15) -0.0017(13) -0.0095(12) -0.0053(13)
C21 0.0366(15) 0.0419(16) 0.0381(15) -0.0072(12) -0.0087(13) -0.0084(13)
C22 0.0333(14) 0.0371(15) 0.0303(14) -0.0057(12) -0.0065(12) 0.0020(12)
C23 0.0350(15) 0.0417(16) 0.0294(14) -0.0078(12) -0.0070(12) -0.0024(12)
C24 0.0372(15) 0.0380(16) 0.0317(15) -0.0070(12) -0.0066(12) -0.0023(12)
C25 0.0408(16) 0.0399(16) 0.0318(15) -0.0068(12) -0.0066(12) -0.0041(12)
C26 0.0541(18) 0.0380(16) 0.0345(15) -0.0034(12) -0.0097(13) -0.0102(13)
C27 0.074(2) 0.0464(18) 0.0337(16) -0.0074(13) -0.0064(15) -0.0101(16)
C28 0.0289(14) 0.0354(15) 0.0324(14) -0.0077(12) -0.0056(11) -0.0046(11)
C29 0.0335(14) 0.0356(15) 0.0364(15) -0.0091(12) -0.0082(12) -0.0032(12)
C30 0.0357(15) 0.0350(15) 0.0356(15) -0.0039(12) -0.0067(12) -0.0029(12)
C31 0.0405(16) 0.0377(16) 0.0371(16) -0.0089(12) -0.0021(13) 0.0006(12)
C32 0.0444(16) 0.0358(16) 0.0363(15) -0.0074(12) -0.0038(13) -0.0030(12)
C33 0.0533(18) 0.0501(18) 0.0398(16) -0.0108(14) -0.0011(14) -0.0024(14)
C34 0.0420(16) 0.0400(17) 0.0293(15) -0.0046(12) 0.0023(13) 0.0091(13)
C35 0.0324(14) 0.0367(16) 0.0276(15) -0.0114(12) 0.0002(12) 0.0121(12)
C36 0.0261(13) 0.0349(15) 0.0263(13) -0.0114(12) 0.0028(10) 0.0115(11)
C37 0.0299(14) 0.0384(16) 0.0293(15) -0.0116(12) 0.0036(12) 0.0066(12)
C38 0.0300(15) 0.0498(18) 0.0332(16) -0.0152(14) 0.0017(12) 0.0034(14)
C39 0.0417(16) 0.0417(17) 0.0309(16) -0.0101(14) -0.0047(12) 0.0151(14)
C40 0.0428(16) 0.0354(16) 0.0354(16) -0.0096(13) 0.0039(13) 0.0026(13)
C41 0.0384(16) 0.0541(18) 0.0349(16) -0.0166(13) -0.0099(13) 0.0093(13)
C42 0.0336(15) 0.0461(17) 0.0334(15) -0.0123(12) -0.0027(12) 0.0042(12)
C43 0.0390(16) 0.0419(16) 0.0329(15) -0.0100(12) -0.0043(12) 0.0005(12)
C44 0.0370(15) 0.0394(16) 0.0340(15) -0.0078(12) -0.0017(12) -0.0001(12)
C45 0.0470(17) 0.0419(17) 0.0364(16) -0.0104(13) -0.0056(13) -0.0025(13)
C46 0.0602(19) 0.0430(17) 0.0339(16) -0.0110(13) -0.0031(14) -0.0021(14)

loop_
_atom_type_symbol
_atom_type_scat_dispersion_real
_atom_type_scat_dispersion_imag
_atom_type_scat_Cromer_Mann_a1
_atom_type_scat_Cromer_Mann_b1
_atom_type_scat_Cromer_Mann_a2
_atom_type_scat_Cromer_Mann_b2
_atom_type_scat_Cromer_Mann_a3
_atom_type_scat_Cromer_Mann_b3
_atom_type_scat_Cromer_Mann_a4
_atom_type_scat_Cromer_Mann_b4
_atom_type_scat_Cromer_Mann_c
_atom_type_scat_source
'C ' 0.0033 0.0016 2.3100 20.8439 1.0200 10.2075 1.5886 0.5687 0.8650 51.6512 0.2156 International_Tables_Vol_IV_Table_2.2B
'H ' 0.0000 0.0000 0.4930 10.5109 0.3229 26.1257 0.1402 3.1424 0.0408 57.7998 0.0030 International_Tables_Vol_IV_Table_2.2B
'N ' 0.0061 0.0033 12.2126 0.0057 3.1322 9.8933 2.0125 28.9975 1.1663 0.5826 -11.5290 International_Tables_Vol_IV_Table_2.2B
'O ' 0.0106 0.0060 3.0485 13.2771 2.2868 5.7011 1.5463 0.3239 0.8670 32.9089 0.2508 International_Tables_Vol_IV_Table_2.2B
'Zn ' 0.2839 1.4301 14.0743 3.2655 7.0318 0.2333 5.1652 10.3163 2.4100 58.7097 1.3041 International_Tables_Vol_IV_Table_2.2B

loop_
_geom_angle_atom_site_label_1
_geom_angle_site_symmetry_1
_geom_angle_atom_site_label_2
_geom_angle_atom_site_label_3
_geom_angle_site_symmetry_3
_geom_angle
_geom_angle_publ_flag
N1 2_665 Zn1 N2 2_665 86.86(8) yes
N1 2_665 Zn1 N1 . 179.994 yes
N2 2_665 Zn1 N1 . 93.14(8) yes
N1 2_665 Zn1 N2 . 93.14(8) yes
N2 2_665 Zn1 N2 . 179.994 yes
N1 . Zn1 N2 . 86.86(8) yes
C15 . O1 C17 . 117.9(2) yes
Zn1 . N1 C1 . 123.40(17) yes
Zn1 . N1 C4 . 130.13(15) yes
C1 . N1 C4 . 106.4(2) yes
Zn1 . N2 C6 . 129.78(15) yes
Zn1 . N2 C9 . 123.00(17) yes
C6 . N2 C9 . 107.2(2) yes
C38 . N3 C39 . 125.4(2) yes
C38 . N3 C41 . 117.2(2) yes
C39 . N3 C41 . 117.3(2) yes
C10 2_665 C1 N1 . 125.3(2) yes
C10 2_665 C1 C2 . 123.9(2) yes
N1 . C1 C2 . 110.8(2) yes
C1 . C2 C3 . 107.1(2) yes
C1 . C2 C22 . 123.7(2) yes
C3 . C2 C22 . 129.2(2) yes
C2 . C3 C4 . 106.1(2) yes
C2 . C3 C20 . 123.9(2) yes
C4 . C3 C20 . 129.9(2) yes
C3 . C4 N1 . 109.6(2) yes
C3 . C4 C5 . 127.0(2) yes
N1 . C4 C5 . 123.4(2) yes
C4 . C5 C6 . 125.4(2) yes
C4 . C5 C11 . 117.3(2) yes
C6 . C5 C11 . 117.2(2) yes
C5 . C6 N2 . 124.3(2) yes
C5 . C6 C7 . 126.8(2) yes
N2 . C6 C7 . 108.9(2) yes
C6 . C7 C8 . 106.5(2) yes
C6 . C7 C21 . 130.0(2) yes
C8 . C7 C21 . 123.4(2) yes
C7 . C8 C9 . 107.3(2) yes
C7 . C8 C28 . 129.9(2) yes
C9 . C8 C28 . 122.6(2) yes
C8 . C9 N2 . 110.1(2) yes
C8 . C9 C10 . 123.6(2) yes
N2 . C9 C10 . 126.3(2) yes
C1 2_665 C10 C9 . 128.8(2) yes
C1 2_665 C10 H101 . 115.580 no
C9 . C10 H101 . 115.581 no
C5 . C11 C12 . 119.0(2) yes
C5 . C11 C16 . 121.3(2) yes
C12 . C11 C16 . 119.7(3) yes
C11 . C12 C13 . 119.9(3) yes
C11 . C12 H121 . 120.041 no
C13 . C12 H121 . 120.044 no
C12 . C13 C14 . 120.5(3) yes
C12 . C13 H131 . 119.764 no
C14 . C13 H131 . 119.764 no
C13 . C14 C15 . 119.6(3) yes
C13 . C14 H141 . 120.182 no
C15 . C14 H141 . 120.181 no
C14 . C15 O1 . 114.9(2) yes
C14 . C15 C16 . 120.4(2) yes
O1 . C15 C16 . 124.7(2) yes
C11 . C16 C15 . 119.9(2) yes
C11 . C16 H161 . 120.048 no
C15 . C16 H161 . 120.046 no
O1 . C17 C18 . 113.6(2) yes
O1 . C17 H171 . 108.433 no
C18 . C17 H171 . 108.431 no
O1 . C17 H172 . 108.431 no
C18 . C17 H172 . 108.430 no
H171 . C17 H172 . 109.469 no
C17 . C18 C19 . 126.6(3) yes
C17 . C18 H181 . 116.713 no
C19 . C18 H181 . 116.711 no
C18 . C19 H191 . 120.000 no
C18 . C19 H192 . 120.001 no
H191 . C19 H192 . 120.000 no
C3 . C20 H201 . 109.464 no
C3 . C20 H202 . 109.464 no
H201 . C20 H202 . 109.474 no
C3 . C20 H203 . 109.468 no
H201 . C20 H203 . 109.477 no
H202 . C20 H203 . 109.479 no
C7 . C21 H211 . 109.467 no
C7 . C21 H212 . 109.467 no
H211 . C21 H212 . 109.475 no
C7 . C21 H213 . 109.467 no
H211 . C21 H213 . 109.476 no
H212 . C21 H213 . 109.475 no
C2 . C22 C23 . 114.8(2) yes
C2 . C22 H221 . 108.123 no
C23 . C22 H221 . 108.123 no
C2 . C22 H222 . 108.121 no
C23 . C22 H222 . 108.123 no
H221 . C22 H222 . 109.468 no
C22 . C23 C24 . 111.9(2) yes
C22 . C23 H231 . 108.856 no
C24 . C23 H231 . 108.856 no
C22 . C23 H232 . 108.855 no
C24 . C23 H232 . 108.854 no
H231 . C23 H232 . 109.464 no
C23 . C24 C25 . 114.4(2) yes
C23 . C24 H241 . 108.235 no
C25 . C24 H241 . 108.237 no
C23 . C24 H242 . 108.237 no
C25 . C24 H242 . 108.238 no
H241 . C24 H242 . 109.467 no
C24 . C25 C26 . 113.2(2) yes
C24 . C25 H251 . 108.527 no
C26 . C25 H251 . 108.525 no
C24 . C25 H252 . 108.526 no
C26 . C25 H252 . 108.525 no
H251 . C25 H252 . 109.466 no
C25 . C26 C27 . 114.2(3) yes
C25 . C26 H261 . 108.284 no
C27 . C26 H261 . 108.285 no
C25 . C26 H262 . 108.283 no
C27 . C26 H262 . 108.285 no
H261 . C26 H262 . 109.464 no
C26 . C27 H271 . 109.468 no
C26 . C27 H272 . 109.468 no
H271 . C27 H272 . 109.477 no
C26 . C27 H273 . 109.466 no
H271 . C27 H273 . 109.473 no
H272 . C27 H273 . 109.475 no
C8 . C28 C29 . 112.0(2) yes
C8 . C28 H281 . 108.842 no
C29 . C28 H281 . 108.840 no
C8 . C28 H282 . 108.840 no
C29 . C28 H282 . 108.842 no
H281 . C28 H282 . 109.466 no
C28 . C29 C30 . 115.1(2) yes
C28 . C29 H291 . 108.054 no
C30 . C29 H291 . 108.053 no
C28 . C29 H292 . 108.051 no
C30 . C29 H292 . 108.050 no
H291 . C29 H292 . 109.467 no
C29 . C30 C31 . 113.2(2) yes
C29 . C30 H301 . 108.542 no
C31 . C30 H301 . 108.545 no
C29 . C30 H302 . 108.544 no
C31 . C30 H302 . 108.546 no
H301 . C30 H302 . 109.466 no
C30 . C31 C32 . 114.8(2) yes
C30 . C31 H311 . 108.121 no
C32 . C31 H311 . 108.119 no
C30 . C31 H312 . 108.120 no
C32 . C31 H312 . 108.118 no
H311 . C31 H312 . 109.467 no
C31 . C32 C33 . 113.0(2) yes
C31 . C32 H321 . 108.577 no
C33 . C32 H321 . 108.580 no
C31 . C32 H322 . 108.577 no
C33 . C32 H322 . 108.579 no
H321 . C32 H322 . 109.467 no
C32 . C33 H331 . 109.469 no
C32 . C33 H332 . 109.468 no
H331 . C33 H332 . 109.475 no
C32 . C33 H333 . 109.468 no
H331 . C33 H333 . 109.474 no
H332 . C33 H333 . 109.473 no
C40 2_565 C34 C35 . 120.2(2) yes
C40 2_565 C34 H341 . 119.903 no
C35 . C34 H341 . 119.903 no
C34 . C35 C36 . 120.4(2) yes
C34 . C35 C39 . 119.5(2) yes
C36 . C35 C39 . 120.1(3) yes
C36 2_565 C36 C35 . 119.7(3) yes
C36 2_565 C36 C37 . 118.8(3) yes
C35 . C36 C37 . 121.5(2) yes
C36 . C37 C38 . 119.1(3) yes
C36 . C37 C40 . 120.4(2) yes
C38 . C37 C40 . 120.5(3) yes
C37 . C38 N3 . 117.5(3) yes
C37 . C38 O2 . 121.8(3) yes
N3 . C38 O2 . 120.7(3) yes
C35 . C39 N3 . 116.4(3) yes
C35 . C39 O3 . 122.7(3) yes
N3 . C39 O3 . 120.9(3) yes
C34 2_565 C40 C37 . 120.5(3) yes
C34 2_565 C40 H401 . 119.759 no
C37 . C40 H401 . 119.756 no
N3 . C41 C42 . 110.6(2) yes
N3 . C41 H411 . 109.180 no
C42 . C41 H411 . 109.181 no
N3 . C41 H412 . 109.177 no
C42 . C41 H412 . 109.178 no
H411 . C41 H412 . 109.467 no
C41 . C42 C43 . 112.5(2) yes
C41 . C42 H421 . 108.704 no
C43 . C42 H421 . 108.705 no
C41 . C42 H422 . 108.706 no
C43 . C42 H422 . 108.703 no
H421 . C42 H422 . 109.466 no
C42 . C43 C44 . 111.8(2) yes
C42 . C43 H431 . 108.886 no
C44 . C43 H431 . 108.886 no
C42 . C43 H432 . 108.889 no
C44 . C43 H432 . 108.888 no
H431 . C43 H432 . 109.466 no
C43 . C44 C45 . 114.7(2) yes
C43 . C44 H441 . 108.160 no
C45 . C44 H441 . 108.161 no
C43 . C44 H442 . 108.160 no
C45 . C44 H442 . 108.160 no
H441 . C44 H442 . 109.466 no
C44 . C45 C46 . 112.4(2) yes
C44 . C45 H451 . 108.726 no
C46 . C45 H451 . 108.728 no
C44 . C45 H452 . 108.729 no
C46 . C45 H452 . 108.729 no
H451 . C45 H452 . 109.466 no
C45 . C46 H461 . 109.468 no
C45 . C46 H462 . 109.467 no
H461 . C46 H462 . 109.472 no
C45 . C46 H463 . 109.468 no
H461 . C46 H463 . 109.478 no
H462 . C46 H463 . 109.475 no

loop_
_geom_bond_atom_site_label_1
_geom_bond_atom_site_label_2
_geom_bond_site_symmetry_2
_geom_bond_distance
_geom_bond_publ_flag
Zn1 N1 2_665 2.062(2) yes
Zn1 N2 2_665 2.046(2) yes
Zn1 N1 . 2.062(2) yes
Zn1 N2 . 2.046(2) yes
O1 C15 . 1.381(3) yes
O1 C17 . 1.426(4) yes
O2 C38 . 1.221(3) yes
O3 C39 . 1.218(3) yes
N1 C1 . 1.369(3) yes
N1 C4 . 1.378(3) yes
N2 C6 . 1.379(3) yes
N2 C9 . 1.372(3) yes
N3 C38 . 1.395(4) yes
N3 C39 . 1.401(4) yes
N3 C41 . 1.482(3) yes
C1 C10 2_665 1.385(4) yes
C1 C2 . 1.444(4) yes
C2 C3 . 1.367(4) yes
C2 C22 . 1.509(3) yes
C3 C4 . 1.474(4) yes
C3 C20 . 1.504(4) yes
C4 C5 . 1.412(3) yes
C5 C6 . 1.411(4) yes
C5 C11 . 1.502(4) yes
C6 C7 . 1.475(3) yes
C7 C8 . 1.363(4) yes
C7 C21 . 1.507(4) yes
C8 C9 . 1.445(4) yes
C8 C28 . 1.504(3) yes
C9 C10 . 1.384(4) yes
C10 H101 . 1.000 no
C11 C12 . 1.396(4) yes
C11 C16 . 1.395(4) yes
C12 C13 . 1.391(4) yes
C12 H121 . 1.000 no
C13 C14 . 1.382(4) yes
C13 H131 . 1.000 no
C14 C15 . 1.396(4) yes
C14 H141 . 1.000 no
C15 C16 . 1.387(4) yes
C16 H161 . 1.000 no
C17 C18 . 1.486(5) yes
C17 H171 . 1.000 no
C17 H172 . 1.000 no
C18 C19 . 1.306(4) yes
C18 H181 . 1.000 no
C19 H191 . 1.000 no
C19 H192 . 1.000 no
C20 H201 . 1.000 no
C20 H202 . 1.000 no
C20 H203 . 1.000 no
C21 H211 . 1.000 no
C21 H212 . 1.000 no
C21 H213 . 1.000 no
C22 C23 . 1.537(4) yes
C22 H221 . 1.000 no
C22 H222 . 1.000 no
C23 C24 . 1.528(4) yes
C23 H231 . 1.000 no
C23 H232 . 1.000 no
C24 C25 . 1.520(4) yes
C24 H241 . 1.000 no
C24 H242 . 1.000 no
C25 C26 . 1.521(4) yes
C25 H251 . 1.000 no
C25 H252 . 1.000 no
C26 C27 . 1.515(4) yes
C26 H261 . 1.000 no
C26 H262 . 1.000 no
C27 H271 . 1.000 no
C27 H272 . 1.000 no
C27 H273 . 1.000 no
C28 C29 . 1.536(4) yes
C28 H281 . 1.000 no
C28 H282 . 1.000 no
C29 C30 . 1.514(4) yes
C29 H291 . 1.000 no
C29 H292 . 1.000 no
C30 C31 . 1.528(4) yes
C30 H301 . 1.000 no
C30 H302 . 1.000 no
C31 C32 . 1.518(4) yes
C31 H311 . 1.000 no
C31 H312 . 1.000 no
C32 C33 . 1.526(4) yes
C32 H321 . 1.000 no
C32 H322 . 1.000 no
C33 H331 . 1.000 no
C33 H332 . 1.000 no
C33 H333 . 1.000 no
C34 C40 2_565 1.403(4) yes
C34 C35 . 1.377(4) yes
C34 H341 . 1.000 no
C35 C36 . 1.411(4) yes
C35 C39 . 1.484(4) yes
C36 C36 2_565 1.414(5) yes
C36 C37 . 1.416(4) yes
C37 C38 . 1.482(4) yes
C37 C40 . 1.379(4) yes
C40 H401 . 1.000 no
C41 C42 . 1.530(4) yes
C41 H411 . 1.000 no
C41 H412 . 1.000 no
C42 C43 . 1.524(4) yes
C42 H421 . 1.000 no
C42 H422 . 1.000 no
C43 C44 . 1.524(4) yes
C43 H431 . 1.000 no
C43 H432 . 1.000 no
C44 C45 . 1.515(4) yes
C44 H441 . 1.000 no
C44 H442 . 1.000 no
C45 C46 . 1.524(4) yes
C45 H451 . 1.000 no
C45 H452 . 1.000 no
C46 H461 . 1.000 no
C46 H462 . 1.000 no
C46 H463 . 1.000 no
